data_2220420
loop_
_publ_author_name
'Essehli, Rachid'
'El Bali, Brahim'
'Lachkar, Mohammed'
'Bolte, Michael'

_publ_section_title
;
 Dicaesium magnesium bis(dihydrogen phosphate(V)) dihydrate
;
_journal_coeditor_code BR2088
_journal_issue 1
_journal_name_full 'Acta Crystallographica Section E'
_journal_page_first i3
_journal_paper_doi 10.1107/S1600536808042384
_journal_volume 65
_journal_year 2009
_chemical_formula_iupac 'Cs2 Mg (H2 P2 O7)2, 2H2 O'
_chemical_formula_moiety 'Cs2 H8 Mg O16 P4'
_chemical_formula_sum 'Cs2 H8 Mg O16 P4'
_chemical_formula_weight 678.07
_chemical_name_systematic
;
Dicaesium magnesium bis(dihydrogen phosphate) dihydrate
;
_space_group_IT_number 2
_symmetry_cell_setting triclinic
_symmetry_space_group_name_Hall '-P 1'
_symmetry_space_group_name_H-M 'P -1'
_atom_sites_solution_hydrogens geom
_atom_sites_solution_primary direct
_atom_sites_solution_secondary difmap
_audit_creation_method SHELXL-97
_cell_angle_alpha 83.776(16)
_cell_angle_beta 68.558(15)
_cell_angle_gamma 87.850(17)
_cell_formula_units_Z 1
_cell_length_a 7.0935(15)
_cell_length_b 7.4606(15)
_cell_length_c 8.0230(15)
_cell_measurement_reflns_used 3316
_cell_measurement_temperature 173(2)
_cell_measurement_theta_max 25.5
_cell_measurement_theta_min 3.7
_cell_volume 392.87(14)
_computing_cell_refinement 'X-AREA (Stoe & Cie, 2001)'
_computing_data_collection 'X-AREA (Stoe & Cie, 2001)'
_computing_data_reduction 'X-AREA (Stoe & Cie, 2001)'
_computing_molecular_graphics 'XP in SHELXTL-Plus (Sheldrick, 2008)'
_computing_publication_material 'SHELXL97 (Sheldrick, 2008)'
_computing_structure_refinement 'SHELXL97 (Sheldrick, 2008)'
_computing_structure_solution 'SHELXS97 (Sheldrick, 2008)'
_diffrn_ambient_temperature 173(2)
_diffrn_measured_fraction_theta_full 0.996
_diffrn_measured_fraction_theta_max 0.992
_diffrn_measurement_device_type 'Stoe IPDSII two-circle'
_diffrn_measurement_method \w
_diffrn_radiation_monochromator graphite
_diffrn_radiation_source 'fine-focus sealed tube'
_diffrn_radiation_type MoK\a
_diffrn_radiation_wavelength 0.71073
_diffrn_reflns_av_R_equivalents 0.0819
_diffrn_reflns_av_sigmaI/netI 0.0726
_diffrn_reflns_limit_h_max 8
_diffrn_reflns_limit_h_min -8
_diffrn_reflns_limit_k_max 8
_diffrn_reflns_limit_k_min -8
_diffrn_reflns_limit_l_max 9
_diffrn_reflns_limit_l_min -9
_diffrn_reflns_number 3316
_diffrn_reflns_theta_full 25.00
_diffrn_reflns_theta_max 25.31
_diffrn_reflns_theta_min 3.68
_diffrn_standards_number 0
_exptl_absorpt_coefficient_mu 5.165
_exptl_absorpt_correction_T_max 0.6828
_exptl_absorpt_correction_T_min 0.4403
_exptl_absorpt_correction_type multi-scan
_exptl_absorpt_process_details '(MULABS; Spek, 2003; Blessing, 1995)'
_exptl_crystal_colour colourless
_exptl_crystal_density_diffrn 2.866
_exptl_crystal_density_method 'not measured'
_exptl_crystal_description plate
_exptl_crystal_F_000 318
_exptl_crystal_size_max 0.19
_exptl_crystal_size_mid 0.15
_exptl_crystal_size_min 0.08
_refine_diff_density_max 1.998
_refine_diff_density_min -2.734
_refine_ls_extinction_coef 0.011(3)
_refine_ls_extinction_expression Fc^*^=kFc[1+0.001xFc^2^\l^3^/sin(2\q)]^-1/4^
_refine_ls_extinction_method 'SHELXL97 (Sheldrick, 2008)'
_refine_ls_goodness_of_fit_ref 1.024
_refine_ls_hydrogen_treatment mixed
_refine_ls_matrix_type full
_refine_ls_number_parameters 115
_refine_ls_number_reflns 1420
_refine_ls_number_restraints 3
_refine_ls_restrained_S_all 1.023
_refine_ls_R_factor_all 0.0545
_refine_ls_R_factor_gt 0.0479
_refine_ls_shift/su_max 0.000
_refine_ls_shift/su_mean 0.000
_refine_ls_structure_factor_coef Fsqd
_refine_ls_weighting_details 'calc w=1/[\s^2^(Fo^2^)+(0.084P)^2^] where P=(Fo^2^+2Fc^2^)/3'
_refine_ls_weighting_scheme calc
_refine_ls_wR_factor_gt 0.1216
_refine_ls_wR_factor_ref 0.1249
_reflns_number_gt 1245
_reflns_number_total 1420
_reflns_threshold_expression I>2\s(I)
_cod_data_source_file br2088.cif
_cod_data_source_block I
_cod_depositor_comments
;
The following automatic conversions were performed:
'_symmetry_cell_setting' value 'Triclinic' changed to 'triclinic'
according to '/home/saulius/struct/CIF-dictionaries/cif_core.dic'
dictionary named 'cif_core.dic' version 2.4.1 from 2010-06-29.

Automatic conversion script
Id: cif_fix_enum 1527 2010-12-29 10:47:43Z saulius 

The following automatic conversions were performed:

'_symmetry_cell_setting' value 'Triclinic' changed to 'triclinic'
according to /home/saulius/struct/CIF-dictionaries/cif_core.dic
dictionary named 'cif_core.dic' version 2.4.1 from 2010-06-29.

Automatic conversion script
Id: cif_fix_values 1715 2011-07-08 13:25:40Z adriana 
;
_cod_database_code 2220420
_cod_database_fobs_code 2220420

loop_
_symmetry_equiv_pos_as_xyz
'x, y, z'
'-x, -y, -z'

loop_
_atom_site_type_symbol
_atom_site_label
_atom_site_fract_x
_atom_site_fract_y
_atom_site_fract_z
_atom_site_U_iso_or_equiv
_atom_site_adp_type
_atom_site_calc_flag
_atom_site_refinement_flags
_atom_site_occupancy
_atom_site_disorder_assembly
_atom_site_disorder_group
Cs Cs1 0.09044(7) 0.70386(7) 0.27841(6) 0.0186(3) Uani d . 1 . .
Mg Mg1 0.5000 0.5000 0.5000 0.0137(8) Uani d S 1 . .
O O1W 0.4211(9) 0.2941(8) 0.7146(7) 0.0195(14) Uani d D 1 . .
H H1WA 0.413(14) 0.319(13) 0.817(6) 0.023 Uiso d D 1 . .
H H1WB 0.355(13) 0.201(8) 0.719(12) 0.023 Uiso d D 1 . .
P P1 0.3736(3) 0.2528(3) 0.2388(3) 0.0129(5) Uani d . 1 . .
P P2 0.7759(3) 0.1985(3) 0.2518(3) 0.0130(5) Uani d . 1 . .
O O1 0.3041(8) 0.3164(9) 0.0855(8) 0.0190(13) Uani d . 1 . .
O O2 0.3344(8) 0.3767(8) 0.3829(7) 0.0151(12) Uani d . 1 . .
O O3 0.2791(9) 0.0628(8) 0.3238(8) 0.0181(13) Uani d . 1 . .
H H3 0.2828 0.0417 0.4276 0.022 Uiso calc R 1 . .
O O4 0.6144(8) 0.2214(8) 0.1485(7) 0.0162(12) Uani d . 1 . .
O O5 0.7572(8) 0.3505(8) 0.3636(7) 0.0155(12) Uani d . 1 . .
O O6 0.7434(9) 0.0105(8) 0.3514(8) 0.0216(14) Uani d . 1 . .
O O7 0.9737(9) 0.2074(9) 0.0826(8) 0.0201(14) Uani d . 1 . .
H H7 1.0655 0.2565 0.1046 0.024 Uiso calc R 1 . .

loop_
_atom_site_aniso_label
_atom_site_aniso_U_11
_atom_site_aniso_U_22
_atom_site_aniso_U_33
_atom_site_aniso_U_12
_atom_site_aniso_U_13
_atom_site_aniso_U_23
Cs1 0.0193(4) 0.0231(4) 0.0164(4) 0.0023(2) -0.0101(2) -0.0027(2)
Mg1 0.0124(18) 0.018(2) 0.0124(18) 0.0022(15) -0.0069(15) -0.0011(15)
O1W 0.030(4) 0.022(3) 0.010(3) -0.003(3) -0.012(3) -0.002(2)
P1 0.0121(10) 0.0171(11) 0.0121(10) 0.0017(8) -0.0073(8) -0.0031(8)
P2 0.0131(10) 0.0190(11) 0.0104(9) 0.0015(8) -0.0080(8) -0.0035(8)
O1 0.016(3) 0.029(3) 0.017(3) -0.001(2) -0.012(2) -0.002(3)
O2 0.013(3) 0.021(3) 0.017(3) 0.000(2) -0.012(2) -0.006(2)
O3 0.022(3) 0.017(3) 0.021(3) -0.005(2) -0.012(3) -0.005(2)
O4 0.013(3) 0.027(3) 0.014(3) 0.003(2) -0.011(2) -0.005(2)
O5 0.014(3) 0.025(3) 0.012(3) 0.002(2) -0.008(2) -0.009(2)
O6 0.027(3) 0.022(3) 0.017(3) -0.002(3) -0.010(3) -0.001(2)
O7 0.012(3) 0.037(4) 0.014(3) -0.001(3) -0.006(2) -0.008(3)

loop_
_atom_type_symbol
_atom_type_description
_atom_type_scat_dispersion_real
_atom_type_scat_dispersion_imag
_atom_type_scat_source
Cs Cs -0.3680 2.1192 'International Tables Vol C Tables 4.2.6.8 and 6.1.1.4'
H H 0.0000 0.0000 'International Tables Vol C Tables 4.2.6.8 and 6.1.1.4'
Mg Mg 0.0486 0.0363 'International Tables Vol C Tables 4.2.6.8 and 6.1.1.4'
O O 0.0106 0.0060 'International Tables Vol C Tables 4.2.6.8 and 6.1.1.4'
P P 0.1023 0.0942 'International Tables Vol C Tables 4.2.6.8 and 6.1.1.4'

loop_
_geom_angle_atom_site_label_1
_geom_angle_atom_site_label_2
_geom_angle_atom_site_label_3
_geom_angle_site_symmetry_1
_geom_angle_site_symmetry_3
_geom_angle
_geom_angle_publ_flag
O7 Cs1 O3 2_665 1_565 103.03(16) ?
O7 Cs1 O2 2_665 . 127.15(16) ?
O3 Cs1 O2 1_565 . 108.02(15) ?
O7 Cs1 O6 2_665 1_465 74.51(15) ?
O3 Cs1 O6 1_565 1_465 72.09(16) ?
O2 Cs1 O6 . 1_465 155.89(14) ?
O7 Cs1 O2 2_665 2_566 112.39(14) ?
O3 Cs1 O2 1_565 2_566 108.69(15) ?
O2 Cs1 O2 . 2_566 96.77(14) ?
O6 Cs1 O2 1_465 2_566 61.80(15) ?
O7 Cs1 O4 2_665 2_665 44.14(14) ?
O3 Cs1 O4 1_565 2_665 84.93(15) ?
O2 Cs1 O4 . 2_665 97.36(14) ?
O6 Cs1 O4 1_465 2_665 106.59(14) ?
O2 Cs1 O4 2_566 2_665 156.16(13) ?
O7 Cs1 O5 2_665 2_666 169.36(14) ?
O3 Cs1 O5 1_565 2_666 68.88(15) ?
O2 Cs1 O5 . 2_666 52.76(15) ?
O6 Cs1 O5 1_465 2_666 108.24(14) ?
O2 Cs1 O5 2_566 2_666 77.41(13) ?
O4 Cs1 O5 2_665 2_666 126.34(13) ?
O7 Cs1 O5 2_665 1_455 86.75(14) ?
O3 Cs1 O5 1_565 1_455 160.22(15) ?
O2 Cs1 O5 . 1_455 78.07(14) ?
O6 Cs1 O5 1_465 1_455 94.58(15) ?
O2 Cs1 O5 2_566 1_455 51.54(14) ?
O4 Cs1 O5 2_665 1_455 113.40(13) ?
O5 Cs1 O5 2_666 1_455 103.09(12) ?
O7 Cs1 O1 2_665 . 82.39(15) ?
O3 Cs1 O1 1_565 . 132.65(15) ?
O2 Cs1 O1 . . 45.25(13) ?
O6 Cs1 O1 1_465 . 150.16(14) ?
O2 Cs1 O1 2_566 . 112.32(15) ?
O4 Cs1 O1 2_665 . 66.40(15) ?
O5 Cs1 O1 2_666 . 97.95(14) ?
O5 Cs1 O1 1_455 . 65.07(13) ?
O7 Cs1 O1W 2_665 2_666 119.58(14) ?
O3 Cs1 O1W 1_565 2_666 59.65(15) ?
O2 Cs1 O1W . 2_666 51.99(14) ?
O6 Cs1 O1W 1_465 2_666 131.44(15) ?
O2 Cs1 O1W 2_566 2_666 128.02(13) ?
O4 Cs1 O1W 2_665 2_666 75.64(13) ?
O5 Cs1 O1W 2_666 2_666 50.71(13) ?
O5 Cs1 O1W 1_455 2_666 130.02(14) ?
O1 Cs1 O1W . 2_666 76.60(14) ?
O7 Cs1 O1W 2_665 2_566 61.98(13) ?
O3 Cs1 O1W 1_565 2_566 119.49(15) ?
O2 Cs1 O1W . 2_566 128.11(13) ?
O6 Cs1 O1W 1_465 2_566 47.53(15) ?
O2 Cs1 O1W 2_566 2_566 50.41(12) ?
O4 Cs1 O1W 2_665 2_566 105.98(12) ?
O5 Cs1 O1W 2_666 2_566 127.65(13) ?
O5 Cs1 O1W 1_455 2_566 50.22(14) ?
O1 Cs1 O1W . 2_566 104.72(14) ?
O1W Cs1 O1W 2_666 2_566 178.20(18) ?
O7 Cs1 P1 2_665 . 105.41(12) ?
O3 Cs1 P1 1_565 . 122.63(12) ?
O2 Cs1 P1 . . 22.12(11) ?
O6 Cs1 P1 1_465 . 164.02(12) ?
O2 Cs1 P1 2_566 . 104.76(11) ?
O4 Cs1 P1 2_665 . 82.42(11) ?
O5 Cs1 P1 2_666 . 74.87(11) ?
O5 Cs1 P1 1_455 . 69.55(10) ?
O1 Cs1 P1 . . 23.15(9) ?
O1W Cs1 P1 2_666 . 63.00(11) ?
O1W Cs1 P1 2_566 . 117.80(10) ?
O2 Mg1 O2 . 2_666 179.9990(10) ?
O2 Mg1 O5 . 2_666 89.5(2) ?
O2 Mg1 O5 2_666 2_666 90.5(2) ?
O2 Mg1 O5 . . 90.5(2) ?
O2 Mg1 O5 2_666 . 89.5(2) ?
O5 Mg1 O5 2_666 . 179.9990(10) ?
O2 Mg1 O1W . 2_666 89.7(2) ?
O2 Mg1 O1W 2_666 2_666 90.3(2) ?
O5 Mg1 O1W 2_666 2_666 89.1(2) ?
O5 Mg1 O1W . 2_666 90.9(2) ?
O2 Mg1 O1W . . 90.3(2) ?
O2 Mg1 O1W 2_666 . 89.7(2) ?
O5 Mg1 O1W 2_666 . 90.9(2) ?
O5 Mg1 O1W . . 89.1(2) ?
O1W Mg1 O1W 2_666 . 180.0(3) ?
O2 Mg1 Cs1 . 2_666 131.03(16) ?
O2 Mg1 Cs1 2_666 2_666 48.97(16) ?
O5 Mg1 Cs1 2_666 2_666 123.99(15) ?
O5 Mg1 Cs1 . 2_666 56.01(15) ?
O1W Mg1 Cs1 2_666 2_666 121.65(16) ?
O1W Mg1 Cs1 . 2_666 58.35(16) ?
O2 Mg1 Cs1 . . 48.97(16) ?
O2 Mg1 Cs1 2_666 . 131.03(16) ?
O5 Mg1 Cs1 2_666 . 56.01(15) ?
O5 Mg1 Cs1 . . 123.99(15) ?
O1W Mg1 Cs1 2_666 . 58.35(16) ?
O1W Mg1 Cs1 . . 121.65(16) ?
Cs1 Mg1 Cs1 2_666 . 180.000(7) ?
O2 Mg1 Cs1 . 1_655 130.16(15) ?
O2 Mg1 Cs1 2_666 1_655 49.84(16) ?
O5 Mg1 Cs1 2_666 1_655 124.62(16) ?
O5 Mg1 Cs1 . 1_655 55.38(16) ?
O1W Mg1 Cs1 2_666 1_655 59.70(16) ?
O1W Mg1 Cs1 . 1_655 120.30(16) ?
Cs1 Mg1 Cs1 2_666 1_655 61.976(19) ?
Cs1 Mg1 Cs1 . 1_655 118.02(2) ?
O2 Mg1 Cs1 . 2_566 49.84(16) ?
O2 Mg1 Cs1 2_666 2_566 130.16(16) ?
O5 Mg1 Cs1 2_666 2_566 55.38(16) ?
O5 Mg1 Cs1 . 2_566 124.62(16) ?
O1W Mg1 Cs1 2_666 2_566 120.30(16) ?
O1W Mg1 Cs1 . 2_566 59.70(16) ?
Cs1 Mg1 Cs1 2_666 2_566 118.024(19) ?
Cs1 Mg1 Cs1 . 2_566 61.98(2) ?
Cs1 Mg1 Cs1 1_655 2_566 180.0 ?
Mg1 O1W Cs1 . 2_666 90.75(19) ?
Mg1 O1W Cs1 . 2_566 90.08(18) ?
Cs1 O1W Cs1 2_666 2_566 178.20(18) ?
Mg1 O1W H1WA . . 119(7) ?
Cs1 O1W H1WA 2_666 . 72(7) ?
Cs1 O1W H1WA 2_566 . 106(7) ?
Mg1 O1W H1WB . . 124(6) ?
Cs1 O1W H1WB 2_666 . 125(7) ?
Cs1 O1W H1WB 2_566 . 55(7) ?
H1WA O1W H1WB . . 113(8) ?
O2 P1 O1 . . 116.7(4) ?
O2 P1 O3 . . 110.1(3) ?
O1 P1 O3 . . 108.9(3) ?
O2 P1 O4 . . 108.7(3) ?
O1 P1 O4 . . 106.0(3) ?
O3 P1 O4 . . 106.0(3) ?
O2 P1 Cs1 . . 52.5(2) ?
O1 P1 Cs1 . . 64.3(3) ?
O3 P1 Cs1 . . 126.4(2) ?
O4 P1 Cs1 . . 127.4(2) ?
O2 P1 Cs1 . 2_566 46.6(2) ?
O1 P1 Cs1 . 2_566 110.0(2) ?
O3 P1 Cs1 . 2_566 69.8(2) ?
O4 P1 Cs1 . 2_566 143.1(2) ?
Cs1 P1 Cs1 . 2_566 64.84(4) ?
O5 P2 O6 . . 116.1(3) ?
O5 P2 O7 . . 112.9(3) ?
O6 P2 O7 . . 110.9(4) ?
O5 P2 O4 . . 110.8(3) ?
O6 P2 O4 . . 106.4(3) ?
O7 P2 O4 . . 98.0(3) ?
O5 P2 Cs1 . 2_665 120.3(2) ?
O6 P2 Cs1 . 2_665 123.5(3) ?
O4 P2 Cs1 . 2_665 53.5(2) ?
P1 O1 Cs1 . . 92.5(3) ?
P1 O2 Mg1 . . 137.3(4) ?
P1 O2 Cs1 . . 105.4(3) ?
Mg1 O2 Cs1 . . 101.8(2) ?
P1 O2 Cs1 . 2_566 113.8(3) ?
Mg1 O2 Cs1 . 2_566 101.5(2) ?
Cs1 O2 Cs1 . 2_566 83.23(14) ?
P1 O3 Cs1 . 1_545 148.3(3) ?
P1 O3 H3 . . 109.5 ?
Cs1 O3 H3 1_545 . 102.2 ?
P1 O4 P2 . . 126.8(4) ?
P1 O4 Cs1 . 2_665 128.3(3) ?
P2 O4 Cs1 . 2_665 103.0(2) ?
P2 O5 Mg1 . . 129.5(3) ?
P2 O5 Cs1 . 2_666 120.1(3) ?
Mg1 O5 Cs1 . 2_666 93.14(17) ?
P2 O5 Cs1 . 1_655 127.4(3) ?
Mg1 O5 Cs1 . 1_655 94.5(2) ?
Cs1 O5 Cs1 2_666 1_655 76.91(12) ?
P2 O6 Cs1 . 1_645 123.7(3) ?
P2 O7 Cs1 . 2_665 114.5(3) ?
P2 O7 H7 . . 109.5 ?
Cs1 O7 H7 2_665 . 122.0 ?

loop_
_geom_bond_atom_site_label_1
_geom_bond_atom_site_label_2
_geom_bond_site_symmetry_2
_geom_bond_distance
_geom_bond_publ_flag
Cs1 O7 2_665 3.092(6) ?
Cs1 O3 1_565 3.151(6) ?
Cs1 O2 . 3.155(6) ?
Cs1 O6 1_465 3.233(7) ?
Cs1 O2 2_566 3.259(6) ?
Cs1 O4 2_665 3.295(5) ?
Cs1 O5 2_666 3.401(5) ?
Cs1 O5 1_455 3.450(6) ?
Cs1 O1 . 3.461(6) ?
Cs1 O1W 2_666 3.486(6) ?
Cs1 O1W 2_566 3.608(6) ?
Cs1 P1 . 3.836(2) ?
Mg1 O2 . 2.046(5) ?
Mg1 O2 2_666 2.046(5) ?
Mg1 O5 2_666 2.103(6) ?
Mg1 O5 . 2.103(6) ?
Mg1 O1W 2_666 2.103(5) ?
Mg1 O1W . 2.103(5) ?
Mg1 Cs1 2_666 4.0953(9) ?
Mg1 Cs1 1_655 4.1789(11) ?
Mg1 Cs1 2_566 4.1790(11) ?
O1W Cs1 2_666 3.486(6) ?
O1W Cs1 2_566 3.608(6) ?
O1W H1WA . 0.839(10) ?
O1W H1WB . 0.839(10) ?
P1 O2 . 1.498(6) ?
P1 O1 . 1.510(6) ?
P1 O3 . 1.566(6) ?
P1 O4 . 1.612(6) ?
P1 Cs1 2_566 4.100(2) ?
P2 O5 . 1.493(6) ?
P2 O6 . 1.518(6) ?
P2 O7 . 1.553(6) ?
P2 O4 . 1.637(5) ?
P2 Cs1 2_665 3.995(2) ?
O2 Cs1 2_566 3.259(6) ?
O3 Cs1 1_545 3.151(6) ?
O3 H3 . 0.8400 ?
O4 Cs1 2_665 3.295(5) ?
O5 Cs1 2_666 3.401(5) ?
O5 Cs1 1_655 3.450(6) ?
O6 Cs1 1_645 3.233(6) ?
O7 Cs1 2_665 3.092(6) ?
O7 H7 . 0.8400 ?

loop_
_geom_hbond_atom_site_label_D
_geom_hbond_atom_site_label_H
_geom_hbond_atom_site_label_A
_geom_hbond_site_symmetry_A
_geom_hbond_distance_DH
_geom_hbond_distance_HA
_geom_hbond_distance_DA
_geom_hbond_angle_DHA
O1W H1WA O1 1_556 0.839(10) 2.01(4) 2.804(8) 158(9)
O1W H1WB O6 2_656 0.839(10) 1.97(3) 2.778(9) 162(9)
O3 H3 O6 2_656 0.84 1.72 2.551(8) 172.2
O7 H7 O1 1_655 0.84 1.71 2.518(8) 159.4
